data_4519199
loop_
_publ_author_name
'Chen, Da'
'Niu, Guangda'
'Hao, Shiqiang'
'Fan, Liubing'
'Zhao, Jing'
'Wolverton, Christopher'
'Xia, Mengling'
'Liu, Quanlin'

_publ_section_title
;
 Decreasing Structural Dimensionality of Double Perovskites for Phase
 Stabilization toward Efficient X-ray Detection.
;
_journal_issue 51
_journal_name_full 'ACS applied materials &amp; interfaces'
_journal_page_first 61447
_journal_page_last 61453
_journal_paper_doi 10.1021/acsami.1c20234
_journal_volume 13
_journal_year 2021
_chemical_formula_moiety 'Br6 In, 2(Ag0.5 Br), 2(C8 H24 N2)'
_chemical_formula_sum 'C16 H48 Ag Br8 In N4'
_chemical_formula_weight 1158.55
_space_group_crystal_system monoclinic
_space_group_IT_number 12
_space_group_name_Hall '-C 2y'
_space_group_name_H-M_alt 'C 1 2/m 1'
_atom_sites_solution_hydrogens geom
_audit_creation_date 2021-11-15
_audit_creation_method
;
Olex2 1.2
(compiled 2018.05.29 svn.r3508 for OlexSys, GUI svn.r5506)
;
_cell_angle_alpha 90
_cell_angle_beta 90.37
_cell_angle_gamma 90
_cell_formula_units_Z 2
_cell_length_a 27.644
_cell_length_b 7.999
_cell_length_c 8.166
_cell_measurement_reflns_used 861
_cell_measurement_temperature 293(2)
_cell_measurement_theta_max 23.4560
_cell_measurement_theta_min 3.4120
_cell_volume 1805.664
_computing_molecular_graphics 'Olex2 (Dolomanov et al., 2009)'
_computing_publication_material 'Olex2 (Dolomanov et al., 2009)'
_computing_structure_refinement 'ShelXL (Sheldrick, 2015)'
_diffrn_ambient_temperature 293(2)
_diffrn_measured_fraction_theta_full 0.985
_diffrn_measured_fraction_theta_max 0.985
_diffrn_measurement_device_type 'multiwire proportional'
_diffrn_radiation_type MoK\a
_diffrn_radiation_wavelength 0.71069
_diffrn_reflns_av_R_equivalents 0.0462
_diffrn_reflns_av_unetI/netI 0.0331
_diffrn_reflns_Laue_measured_fraction_full 0.985
_diffrn_reflns_Laue_measured_fraction_max 0.985
_diffrn_reflns_limit_h_max 32
_diffrn_reflns_limit_h_min -32
_diffrn_reflns_limit_k_max 9
_diffrn_reflns_limit_k_min -9
_diffrn_reflns_limit_l_max 9
_diffrn_reflns_limit_l_min -9
_diffrn_reflns_number 9455
_diffrn_reflns_point_group_measured_fraction_full 0.985
_diffrn_reflns_point_group_measured_fraction_max 0.985
_diffrn_reflns_theta_full 24.800
_diffrn_reflns_theta_max 24.800
_diffrn_reflns_theta_min 2.651
_exptl_absorpt_coefficient_mu 10.044
_exptl_crystal_colour 'clear whiteish colourless'
_exptl_crystal_colour_lustre clear
_exptl_crystal_colour_modifier whiteish
_exptl_crystal_colour_primary colourless
_exptl_crystal_density_diffrn 2.131
_exptl_crystal_description plate
_exptl_crystal_F_000 1096
_refine_diff_density_max 2.234
_refine_diff_density_min -1.340
_refine_diff_density_rms 0.150
_refine_ls_extinction_method none
_refine_ls_goodness_of_fit_ref 1.060
_refine_ls_hydrogen_treatment constr
_refine_ls_matrix_type full
_refine_ls_number_parameters 59
_refine_ls_number_reflns 1662
_refine_ls_number_restraints 10
_refine_ls_restrained_S_all 1.071
_refine_ls_R_factor_all 0.0676
_refine_ls_R_factor_gt 0.0517
_refine_ls_shift/su_max 0.000
_refine_ls_shift/su_mean 0.000
_refine_ls_structure_factor_coef Fsqd
_refine_ls_weighting_details 'w=1/[\s^2^(Fo^2^)+(0.0659P)^2^+22.3689P] where P=(Fo^2^+2Fc^2^)/3'
_refine_ls_weighting_scheme calc
_refine_ls_wR_factor_gt 0.1338
_refine_ls_wR_factor_ref 0.1435
_reflns_Friedel_coverage 0.000
_reflns_number_gt 1336
_reflns_number_total 1662
_reflns_threshold_expression 'I > 2\s(I)'
_cod_data_source_file am1c20234_si_002.cif
_cod_data_source_block (iba)4aginbr8
_cod_original_cell_volume 1805.7
_cod_database_code 4519199
_shelx_shelxl_version_number 2018/3
_shelx_space_group_comment
;
The symmetry employed for this shelxl refinement is uniquely defined
by the following loop, which should always be used as a source of
symmetry information in preference to the above space-group names.
They are only intended as comments.
;
_olex2_refinement_description
;
1. Fixed Uiso
 At 1.2 times of:
  All C(H) groups, All C(H,H) groups, All N(H,H,H) groups
 At 1.5 times of:
  All C(H,H,H) groups
2. Restrained distances
 C8-C11
 1.54 with sigma of 0.02
 C7-C8
 1.54 with sigma of 0.02
 C3-H3C
 1 with sigma of 0.02
 C7-C8 \\sim C8-C9
 with sigma of 0.001
 C7-C8 \\sim C8-C11
 with sigma of 0.001
 C1-C2 \\sim C2-C4
 with sigma of 0.001
 C1-C2 \\sim C2-C3
 with sigma of 0.001
 C1-C2 \\sim C7-C8
 with sigma of 0.01
3. Uiso/Uaniso restraints and constraints
Uanis(N1) = Uanis(C1) = Uanis(C2) = Uanis(C3) = Uanis(C4)
Uanis(N2) = Uanis(C7) = Uanis(C8) = Uanis(C9) = Uanis(C11)
4. Others
 Fixed Sof: H1B(0.5) H1C(0.5) H1D(0.5) H1E(0.5) H2A(0.5) H2B(0.5) H3B(0.5)
 H3A(0.5) C4(0.5) H4A(0.5) H4B(0.5) H2D(0.5) H2E(0.5) H7A(0.5) H7B(0.5) H8(0.5)
 H9B(0.5) H9C(0.5) H11B(0.5) H11C(0.5)
5.a Ternary CH refined with riding coordinates:
 C8(H8)
5.b Secondary CH2 refined with riding coordinates:
 C1(H1D,H1E), C2(H2A,H2B), C4(H4A,H4B), C7(H7A,H7B)
5.c Me refined with riding coordinates:
 N1(H1A,H1B,H1C), C3(H3C,H3B,H3A), N2(H2C,H2D,H2E), C9(H9A,H9B,H9C), C11(H11A,
 H11B,H11C)
;
_olex2_submission_special_instructions 'No special instructions were received'

loop_
_space_group_symop_operation_xyz
'x, y, z'
'-x, y, -z'
'x+1/2, y+1/2, z'
'-x+1/2, y+1/2, -z'
'-x, -y, -z'
'x, -y, z'
'-x+1/2, -y+1/2, -z'
'x+1/2, -y+1/2, z'

loop_
_atom_site_label
_atom_site_type_symbol
_atom_site_fract_x
_atom_site_fract_y
_atom_site_fract_z
_atom_site_U_iso_or_equiv
_atom_site_adp_type
_atom_site_occupancy
_atom_site_site_symmetry_order
_atom_site_calc_flag
_atom_site_refinement_flags_posn
_atom_site_refinement_flags_adp
_atom_site_refinement_flags_occupancy
_atom_site_disorder_assembly
_atom_site_disorder_group
In1 In 0.000000 -0.500000 0.000000 0.0431(3) Uani 1 4 d S T P . .
Br1 Br -0.09513(6) -0.500000 0.05006(19) 0.0805(5) Uani 1 2 d S T P . .
Br2 Br -0.01084(4) -0.26538(13) -0.22851(12) 0.0736(4) Uani 1 1 d . . . . .
Ag1 Ag 0.000000 0.000000 -0.500000 0.0618(4) Uani 1 4 d S T P . .
Br3 Br -0.09252(6) 0.000000 -0.53879(19) 0.0823(5) Uani 1 2 d S T P . .
N1 N -0.0801(7) -0.500000 -0.529(3) 0.173(6) Uani 1 2 d S T P . .
H1A H -0.053588 -0.500000 -0.466425 0.208 Uiso 0.5 1 calc RS T P A -1
H1B H -0.080384 -0.590845 -0.591615 0.208 Uiso 0.5 1 calc R . . A -1
H1C H -0.080384 -0.409155 -0.591615 0.208 Uiso 0.5 1 calc R . . A -1
C1 C -0.1197(5) -0.500000 -0.432(3) 0.173(6) Uani 1 2 d DS T P C .
H1D H -0.115737 -0.403280 -0.361531 0.208 Uiso 0.5 1 calc R . . . .
H1E H -0.115737 -0.596720 -0.361531 0.208 Uiso 0.5 1 calc R . . . .
C2 C -0.1701(5) -0.500000 -0.4767(19) 0.173(6) Uani 1 2 d DS T P . .
H2A H -0.176940 -0.597985 -0.542903 0.208 Uiso 0.5 1 calc R . . B 1
H2B H -0.176940 -0.402015 -0.542903 0.208 Uiso 0.5 1 calc R . . B 1
C3 C -0.2015(7) -0.500000 -0.337(2) 0.173(6) Uani 1 2 d DS T P C 1
H3C H -0.234581 -0.500000 -0.373244 0.260 Uiso 1 2 calc DRS T P C 1
H3B H -0.195405 -0.597991 -0.272128 0.260 Uiso 0.5 1 calc R . . C 1
H3A H -0.195405 -0.402009 -0.272128 0.260 Uiso 0.5 1 calc R . . C 1
C4 C -0.1870(11) -0.390(4) -0.604(3) 0.173(6) Uani 0.5 1 d D . . C 2
H4A H -0.163330 -0.332259 -0.670299 0.208 Uiso 0.5 1 calc R . . C 2
H4B H -0.217516 -0.332251 -0.588698 0.208 Uiso 0.5 1 calc R . . C 2
N2 N -0.0798(7) 0.000000 0.047(3) 0.183(6) Uani 1 2 d S T P . .
H2C H -0.051468 0.000000 -0.003919 0.220 Uiso 0.5 1 calc RS T P D -1
H2D H -0.081968 0.090845 0.109860 0.220 Uiso 0.5 1 calc R . . D -1
H2E H -0.081968 -0.090845 0.109859 0.220 Uiso 0.5 1 calc R . . D -1
C7 C -0.1166(5) 0.000000 -0.066(3) 0.183(6) Uani 1 2 d DS T P . .
H7A H -0.110999 -0.096905 -0.134674 0.220 Uiso 0.5 1 calc R . . . .
H7B H -0.110999 0.096905 -0.134674 0.220 Uiso 0.5 1 calc R . . . .
C8 C -0.1681(5) 0.000000 -0.0333(17) 0.183(6) Uani 1 2 d DS T P . .
H8 H -0.168084 -0.122514 -0.033284 0.220 Uiso 0.5 1 calc R . . . .
C9 C -0.2020(7) 0.000000 -0.169(2) 0.183(6) Uani 1 2 d DS T P . .
H9A H -0.234432 0.000000 -0.128204 0.275 Uiso 0.5 1 calc RS T P E -1
H9B H -0.196975 0.097991 -0.234919 0.275 Uiso 0.5 1 calc R . . E -1
H9C H -0.196975 -0.097991 -0.234920 0.275 Uiso 0.5 1 calc R . . E -1
C11 C -0.1905(8) 0.000000 0.127(2) 0.183(6) Uani 1 2 d DS T P . .
H11A H -0.225043 0.000000 0.113839 0.275 Uiso 0.5 1 calc RS T P F -1
H11B H -0.180649 -0.097991 0.185909 0.275 Uiso 0.5 1 calc R . . F -1
H11C H -0.180649 0.097991 0.185909 0.275 Uiso 0.5 1 calc R . . F -1

loop_
_atom_site_aniso_label
_atom_site_aniso_U_11
_atom_site_aniso_U_22
_atom_site_aniso_U_33
_atom_site_aniso_U_23
_atom_site_aniso_U_13
_atom_site_aniso_U_12
In1 0.0687(8) 0.0317(6) 0.0291(5) 0.000 0.0036(5) 0.000
Br1 0.0663(10) 0.1136(14) 0.0615(9) 0.000 0.0050(7) 0.000
Br2 0.1085(9) 0.0548(6) 0.0576(6) 0.0234(5) -0.0092(6) -0.0070(6)
Ag1 0.0737(10) 0.0575(9) 0.0542(8) 0.000 -0.0065(7) 0.000
Br3 0.0729(10) 0.1145(14) 0.0596(9) 0.000 -0.0028(7) 0.000
N1 0.102(8) 0.291(19) 0.127(10) 0.000 0.015(6) 0.000
C1 0.102(8) 0.291(19) 0.127(10) 0.000 0.015(6) 0.000
C2 0.102(8) 0.291(19) 0.127(10) 0.000 0.015(6) 0.000
C3 0.102(8) 0.291(19) 0.127(10) 0.000 0.015(6) 0.000
C4 0.102(8) 0.291(19) 0.127(10) 0.000 0.015(6) 0.000
N2 0.113(8) 0.306(19) 0.131(9) 0.000 -0.040(7) 0.000
C7 0.113(8) 0.306(19) 0.131(9) 0.000 -0.040(7) 0.000
C8 0.113(8) 0.306(19) 0.131(9) 0.000 -0.040(7) 0.000
C9 0.113(8) 0.306(19) 0.131(9) 0.000 -0.040(7) 0.000
C11 0.113(8) 0.306(19) 0.131(9) 0.000 -0.040(7) 0.000

loop_
_atom_type_symbol
_atom_type_description
_atom_type_scat_dispersion_real
_atom_type_scat_dispersion_imag
_atom_type_scat_source
C C 0.0033 0.0016 'International Tables Vol C Tables 4.2.6.8 and 6.1.1.4'
H H 0.0000 0.0000 'International Tables Vol C Tables 4.2.6.8 and 6.1.1.4'
Ag Ag -0.8971 1.1015 'International Tables Vol C Tables 4.2.6.8 and 6.1.1.4'
Br Br -0.2901 2.4595 'International Tables Vol C Tables 4.2.6.8 and 6.1.1.4'
In In -0.7276 1.3100 'International Tables Vol C Tables 4.2.6.8 and 6.1.1.4'
N N 0.0061 0.0033 'International Tables Vol C Tables 4.2.6.8 and 6.1.1.4'

loop_
_geom_angle_atom_site_label_1
_geom_angle_atom_site_label_2
_geom_angle_atom_site_label_3
_geom_angle
_geom_angle_site_symmetry_1
_geom_angle_site_symmetry_3
_geom_angle_publ_flag
Br1 In1 Br1 180.0 . 5_545 ?
Br2 In1 Br1 89.96(3) 6_545 5_545 ?
Br2 In1 Br1 90.04(3) 6_545 . ?
Br2 In1 Br1 89.96(3) 2 . ?
Br2 In1 Br1 90.04(3) 2 5_545 ?
Br2 In1 Br1 90.04(3) 5_545 5_545 ?
Br2 In1 Br1 89.96(3) 5_545 . ?
Br2 In1 Br1 90.04(3) . . ?
Br2 In1 Br1 89.96(3) . 5_545 ?
Br2 In1 Br2 89.65(5) 6_545 . ?
Br2 In1 Br2 90.35(5) 6_545 5_545 ?
Br2 In1 Br2 89.65(5) 2 5_545 ?
Br2 In1 Br2 90.35(5) 2 . ?
Br2 In1 Br2 180.00(3) 5_545 . ?
Br2 In1 Br2 180.0 6_545 2 ?
Br3 Ag1 Br3 180.0 . 5_554 ?
N1 C1 C2 130(2) . . ?
C1 C2 C3 112.7(17) . . ?
C1 C2 C4 119.6(17) . . ?
C1 C2 C4 119.6(17) . 6_545 ?
C3 C2 C4 112.3(16) . 6_545 ?
C4 C2 C4 75(3) . 6_545 ?
C2 C4 C4 52.3(14) . 6_545 ?
N2 C7 C8 127(2) . . ?
C7 C8 C9 119.3(16) . . ?
C7 C8 C11 126.3(17) . . ?
C9 C8 C11 114.4(16) . . ?

loop_
_geom_bond_atom_site_label_1
_geom_bond_atom_site_label_2
_geom_bond_distance
_geom_bond_site_symmetry_2
_geom_bond_publ_flag
In1 Br1 2.6640(15) 5_545 ?
In1 Br1 2.6640(15) . ?
In1 Br2 2.6621(9) 6_545 ?
In1 Br2 2.6621(9) 2 ?
In1 Br2 2.6621(9) 5_545 ?
In1 Br2 2.6621(9) . ?
Ag1 Br3 2.5750(16) . ?
Ag1 Br3 2.5751(16) 5_554 ?
N1 C1 1.35(2) . ?
C1 C2 1.438(10) . ?
C2 C3 1.438(10) . ?
C2 C4 1.438(10) . ?
C2 C4 1.438(10) 6_545 ?
C4 C4 1.76(6) 6_545 ?
N2 C7 1.37(3) . ?
C7 C8 1.448(9) . ?
C8 C9 1.448(9) . ?
C8 C11 1.449(9) . ?

loop_
_geom_torsion_atom_site_label_1
_geom_torsion_atom_site_label_2
_geom_torsion_atom_site_label_3
_geom_torsion_atom_site_label_4
_geom_torsion
_geom_torsion_site_symmetry_1
_geom_torsion_site_symmetry_2
_geom_torsion_site_symmetry_3
_geom_torsion_site_symmetry_4
_geom_torsion_publ_flag
N1 C1 C2 C3 180.000(3) . . . . ?
N1 C1 C2 C4 -44.7(17) . . . . ?
N1 C1 C2 C4 44.7(17) . . . 6_545 ?
C1 C2 C4 C4 116(2) . . . 6_545 ?
N2 C7 C8 C9 180.000(1) . . . . ?
N2 C7 C8 C11 0.000(1) . . . . ?
